data_4024713
loop_
_publ_author_name
'Hua Yang'
'Rich G. Carter'

_publ_section_title
;
Asymmetric Construction of Nitrogen-Containing [2.2.2] Bicyclic Scaffolds
Using N-(p-Dodecylphenylsulfonyl)-2-pyrrolidinecarboxamide
;
_journal_name_full 'Journal of Organic Chemistry'
_journal_page_first 5151
_journal_page_last 5156
_journal_paper_doi 10.1021/jo9009062
_journal_volume 74
_journal_year 2009
_chemical_formula_sum 'C20 H20 Cl N O2'
_chemical_formula_weight 341.82
_chemical_name_systematic
; 
 ? 
;
_space_group_IT_number 19
_symmetry_cell_setting orthorhombic
_symmetry_space_group_name_Hall 'P 2ac 2ab'
_symmetry_space_group_name_H-M 'P 21 21 21'
_atom_sites_solution_hydrogens difmap
_atom_sites_solution_primary direct
_atom_sites_solution_secondary difmap
_audit_creation_method SHELXLTL
_cell_angle_alpha 90.00
_cell_angle_beta 90.00
_cell_angle_gamma 90.00
_cell_formula_units_Z 4
_cell_length_a 9.4899(5)
_cell_length_b 10.8273(6)
_cell_length_c 16.5506(9)
_cell_measurement_reflns_used 6332
_cell_measurement_temperature 173(2)
_cell_measurement_theta_max 26.20
_cell_measurement_theta_min 2.25
_cell_volume 1700.57(16)
_computing_cell_refinement 'Bruker SMART'
_computing_data_collection 'Bruker SMART'
_computing_data_reduction 'Bruker SAINT'
_computing_molecular_graphics 'Bruker SHELXTL'
_computing_publication_material 'Bruker SHELXTL'
_computing_structure_refinement 'Bruker SHELXTL'
_computing_structure_solution 'Bruker SHELXTL'
_diffrn_ambient_temperature 173(2)
_diffrn_measured_fraction_theta_full 1.000
_diffrn_measured_fraction_theta_max 1.000
_diffrn_measurement_device_type 'CCD area detector Bruker Apex'
_diffrn_measurement_method 'phi and omega scans'
_diffrn_radiation_monochromator graphite
_diffrn_radiation_source 'fine-focus sealed tube'
_diffrn_radiation_type MoK\a
_diffrn_radiation_wavelength 0.71073
_diffrn_reflns_av_R_equivalents 0.0279
_diffrn_reflns_av_sigmaI/netI 0.0214
_diffrn_reflns_limit_h_max 12
_diffrn_reflns_limit_h_min -12
_diffrn_reflns_limit_k_max 13
_diffrn_reflns_limit_k_min -13
_diffrn_reflns_limit_l_max 21
_diffrn_reflns_limit_l_min -21
_diffrn_reflns_number 19209
_diffrn_reflns_theta_full 27.00
_diffrn_reflns_theta_max 27.00
_diffrn_reflns_theta_min 2.25
_exptl_absorpt_coefficient_mu 0.236
_exptl_absorpt_correction_T_max 0.9722
_exptl_absorpt_correction_T_min 0.9411
_exptl_absorpt_correction_type multi-scan
_exptl_absorpt_process_details SADABS
_exptl_crystal_colour colorless
_exptl_crystal_density_diffrn 1.335
_exptl_crystal_density_meas 0
_exptl_crystal_density_method 'not measured'
_exptl_crystal_description cut-block
_exptl_crystal_F_000 720
_exptl_crystal_size_max 0.26
_exptl_crystal_size_mid 0.18
_exptl_crystal_size_min 0.12
_refine_diff_density_max 0.230
_refine_diff_density_min -0.143
_refine_diff_density_rms 0.040
_refine_ls_abs_structure_details 'Flack H D (1983), Acta Cryst. A39, 876-881'
_refine_ls_abs_structure_Flack 0.04(5)
_refine_ls_extinction_method none
_refine_ls_goodness_of_fit_ref 1.049
_refine_ls_hydrogen_treatment refall
_refine_ls_matrix_type full
_refine_ls_number_parameters 297
_refine_ls_number_reflns 3702
_refine_ls_number_restraints 0
_refine_ls_restrained_S_all 1.049
_refine_ls_R_factor_all 0.0360
_refine_ls_R_factor_gt 0.0333
_refine_ls_shift/su_max 0.000
_refine_ls_shift/su_mean 0.000
_refine_ls_structure_factor_coef Fsqd
_refine_ls_weighting_details 'calc w=1/[\s^2^(Fo^2^)+(0.0540P)^2^+0.1691P] where P=(Fo^2^+2Fc^2^)/3'
_refine_ls_weighting_scheme calc
_refine_ls_wR_factor_gt 0.0841
_refine_ls_wR_factor_ref 0.0866
_reflns_number_gt 3494
_reflns_number_total 3702
_reflns_threshold_expression >2sigma(I)
_cod_data_source_file jo9009062_si_004.cif
_cod_data_source_block rc43
_cod_depositor_comments
;
The following automatic conversions were performed:
'_symmetry_cell_setting' value 'Orthorhombic' changed to 'orthorhombic'
according to '/home/saulius/struct/CIF-dictionaries/cif_core.dic'
dictionary named 'cif_core.dic' version 2.4.1 from 2010-06-29.

Automatic conversion script
Id: cif_fix_enum 1527 2010-12-29 10:47:43Z saulius 
;
_cod_original_sg_symbol_H-M P2(1)2(1)2(1)
_cod_database_code 4024713

loop_
_symmetry_equiv_pos_as_xyz
'x, y, z'
'-x+1/2, -y, z+1/2'
'-x, y+1/2, -z+1/2'
'x+1/2, -y+1/2, -z'

loop_
_atom_site_label
_atom_site_type_symbol
_atom_site_fract_x
_atom_site_fract_y
_atom_site_fract_z
_atom_site_U_iso_or_equiv
_atom_site_adp_type
_atom_site_occupancy
_atom_site_symmetry_multiplicity
_atom_site_calc_flag
_atom_site_refinement_flags
_atom_site_disorder_assembly
_atom_site_disorder_group
Cl1 Cl 0.93606(6) 0.37296(4) 0.01246(3) 0.04528(15) Uani 1 1 d . . .
O1 O 1.11067(17) 1.09452(13) -0.14761(9) 0.0505(4) Uani 1 1 d . . .
O2 O 0.38363(15) 0.77638(13) -0.31135(9) 0.0461(4) Uani 1 1 d . . .
N1 N 0.83960(13) 0.82632(12) -0.09827(8) 0.0214(3) Uani 1 1 d . . .
C1 C 0.97977(16) 0.79987(14) -0.13402(9) 0.0224(3) Uani 1 1 d . . .
C2 C 1.08888(16) 0.88821(14) -0.09540(10) 0.0261(3) Uani 1 1 d . . .
C3 C 1.04131(19) 1.01940(15) -0.11151(10) 0.0323(4) Uani 1 1 d . . .
C4 C 0.8963(2) 1.04526(15) -0.07681(12) 0.0342(4) Uani 1 1 d . . .
C5 C 0.84297(17) 0.92552(15) -0.03771(9) 0.0254(3) Uani 1 1 d . . .
C6 C 0.94202(18) 0.88701(18) 0.03069(10) 0.0307(4) Uani 1 1 d . . .
C7 C 1.09198(17) 0.87104(16) -0.00335(10) 0.0300(3) Uani 1 1 d . . .
C8 C 0.72322(16) 0.81903(14) -0.15118(9) 0.0222(3) Uani 1 1 d . . .
C9 C 0.72149(18) 0.72960(15) -0.21267(10) 0.0258(3) Uani 1 1 d . . .
C10 C 0.60825(18) 0.71899(15) -0.26476(10) 0.0303(3) Uani 1 1 d . . .
C11 C 0.49175(17) 0.79571(16) -0.25743(11) 0.0306(4) Uani 1 1 d . . .
C12 C 0.49085(17) 0.88432(16) -0.19710(10) 0.0296(3) Uani 1 1 d . . .
C13 C 0.60610(17) 0.89608(15) -0.14490(10) 0.0265(3) Uani 1 1 d . . .
C14 C 0.2887(2) 0.8755(2) -0.32356(14) 0.0474(5) Uani 1 1 d . . .
C15 C 1.02552(16) 0.66529(14) -0.12538(9) 0.0231(3) Uani 1 1 d . . .
C16 C 0.96650(17) 0.58875(15) -0.06716(10) 0.0253(3) Uani 1 1 d . . .
C17 C 1.01137(18) 0.46683(15) -0.06209(10) 0.0298(4) Uani 1 1 d . . .
C18 C 1.1126(2) 0.41837(16) -0.11284(12) 0.0363(4) Uani 1 1 d . . .
C19 C 1.1724(2) 0.49661(18) -0.16983(11) 0.0362(4) Uani 1 1 d . . .
C20 C 1.12991(18) 0.61859(17) -0.17651(10) 0.0306(4) Uani 1 1 d . . .
H1 H 0.9736(19) 0.8141(17) -0.1924(11) 0.025(4) Uiso 1 1 d . . .
H2 H 1.182(2) 0.8703(17) -0.1182(10) 0.028(4) Uiso 1 1 d . . .
H4A H 0.835(2) 1.071(2) -0.1207(14) 0.050(6) Uiso 1 1 d . . .
H4B H 0.906(2) 1.110(2) -0.0402(13) 0.049(6) Uiso 1 1 d . . .
H5 H 0.7459(19) 0.9363(18) -0.0162(11) 0.028(5) Uiso 1 1 d . . .
H6A H 0.906(2) 0.812(2) 0.0577(13) 0.044(6) Uiso 1 1 d . . .
H6B H 0.942(2) 0.9504(19) 0.0705(13) 0.043(6) Uiso 1 1 d . . .
H7A H 1.135(2) 0.7889(17) 0.0097(11) 0.028(5) Uiso 1 1 d . . .
H7B H 1.157(2) 0.9244(19) 0.0189(12) 0.033(5) Uiso 1 1 d . . .
H9 H 0.798(2) 0.6748(18) -0.2225(11) 0.029(5) Uiso 1 1 d . . .
H10 H 0.611(2) 0.661(2) -0.3081(13) 0.044(6) Uiso 1 1 d . . .
H12 H 0.415(2) 0.9400(18) -0.1933(11) 0.032(5) Uiso 1 1 d . . .
H13 H 0.6035(19) 0.9548(17) -0.1061(12) 0.027(4) Uiso 1 1 d . . .
H14A H 0.237(3) 0.893(3) -0.2725(18) 0.077(8) Uiso 1 1 d . . .
H14B H 0.229(3) 0.852(2) -0.3690(14) 0.059(7) Uiso 1 1 d . . .
H14C H 0.339(2) 0.948(2) -0.3362(13) 0.047(6) Uiso 1 1 d . . .
H16 H 0.894(2) 0.6201(18) -0.0304(11) 0.029(5) Uiso 1 1 d . . .
H18 H 1.140(2) 0.335(2) -0.1096(13) 0.043(6) Uiso 1 1 d . . .
H19 H 1.234(2) 0.466(2) -0.2013(12) 0.036(5) Uiso 1 1 d . . .
H20 H 1.172(2) 0.6700(18) -0.2173(11) 0.029(5) Uiso 1 1 d . . .

loop_
_atom_site_aniso_label
_atom_site_aniso_U_11
_atom_site_aniso_U_22
_atom_site_aniso_U_33
_atom_site_aniso_U_23
_atom_site_aniso_U_13
_atom_site_aniso_U_12
Cl1 0.0746(3) 0.0259(2) 0.0354(2) 0.00455(17) -0.0110(2) -0.0138(2)
O1 0.0613(9) 0.0339(7) 0.0562(9) 0.0092(6) 0.0134(7) -0.0133(7)
O2 0.0420(7) 0.0442(8) 0.0521(8) -0.0079(6) -0.0221(7) 0.0090(6)
N1 0.0200(6) 0.0209(6) 0.0234(6) -0.0007(5) 0.0017(5) 0.0024(5)
C1 0.0219(7) 0.0227(7) 0.0225(7) 0.0014(6) 0.0037(5) 0.0008(6)
C2 0.0214(7) 0.0259(8) 0.0311(8) 0.0009(6) 0.0038(6) -0.0033(6)
C3 0.0382(9) 0.0271(8) 0.0314(8) 0.0004(7) -0.0005(7) -0.0078(7)
C4 0.0388(9) 0.0228(8) 0.0410(9) -0.0034(7) -0.0028(8) 0.0028(7)
C5 0.0247(7) 0.0276(8) 0.0241(7) -0.0050(6) 0.0021(6) 0.0014(6)
C6 0.0284(8) 0.0388(10) 0.0250(8) -0.0030(7) 0.0009(6) -0.0024(7)
C7 0.0256(7) 0.0316(8) 0.0327(8) -0.0031(7) -0.0037(6) -0.0026(7)
C8 0.0232(7) 0.0203(7) 0.0229(7) 0.0036(6) 0.0021(6) -0.0003(6)
C9 0.0276(8) 0.0209(7) 0.0291(8) -0.0008(6) 0.0001(6) 0.0050(6)
C10 0.0358(9) 0.0237(7) 0.0313(8) -0.0046(6) -0.0049(7) 0.0011(7)
C11 0.0292(8) 0.0317(9) 0.0309(8) 0.0039(7) -0.0077(7) -0.0006(6)
C12 0.0251(8) 0.0300(8) 0.0337(8) 0.0027(7) -0.0004(6) 0.0069(7)
C13 0.0276(8) 0.0267(8) 0.0251(7) -0.0021(6) 0.0033(6) 0.0035(6)
C14 0.0427(11) 0.0524(13) 0.0472(12) 0.0080(11) -0.0183(9) 0.0096(11)
C15 0.0200(7) 0.0242(7) 0.0252(7) -0.0031(6) -0.0022(5) 0.0010(6)
C16 0.0243(7) 0.0246(7) 0.0271(8) -0.0024(6) -0.0041(6) -0.0005(6)
C17 0.0364(9) 0.0235(7) 0.0294(8) -0.0006(6) -0.0112(7) -0.0052(7)
C18 0.0436(10) 0.0220(8) 0.0434(10) -0.0091(7) -0.0132(8) 0.0077(8)
C19 0.0343(9) 0.0349(10) 0.0393(10) -0.0143(8) -0.0002(8) 0.0095(8)
C20 0.0285(8) 0.0310(8) 0.0322(8) -0.0048(7) 0.0024(6) 0.0021(7)

loop_
_atom_type_symbol
_atom_type_description
_atom_type_scat_dispersion_real
_atom_type_scat_dispersion_imag
_atom_type_scat_source
C C 0.0033 0.0016 'International Tables Vol C Tables 4.2.6.8 and 6.1.1.4'
H H 0.0000 0.0000 'International Tables Vol C Tables 4.2.6.8 and 6.1.1.4'
N N 0.0061 0.0033 'International Tables Vol C Tables 4.2.6.8 and 6.1.1.4'
O O 0.0106 0.0060 'International Tables Vol C Tables 4.2.6.8 and 6.1.1.4'
Cl Cl 0.1484 0.1585 'International Tables Vol C Tables 4.2.6.8 and 6.1.1.4'

loop_
_geom_angle_atom_site_label_1
_geom_angle_atom_site_label_2
_geom_angle_atom_site_label_3
_geom_angle
_geom_angle_site_symmetry_1
_geom_angle_site_symmetry_3
_geom_angle_publ_flag
C11 O2 C14 116.88(15) . . ?
C8 N1 C5 118.75(12) . . ?
C8 N1 C1 116.31(11) . . ?
C5 N1 C1 113.18(11) . . ?
N1 C1 C15 113.69(12) . . ?
N1 C1 C2 108.41(12) . . ?
C15 C1 C2 111.15(12) . . ?
N1 C1 H1 108.0(11) . . ?
C15 C1 H1 105.0(11) . . ?
C2 C1 H1 110.5(11) . . ?
C3 C2 C7 107.10(13) . . ?
C3 C2 C1 107.91(13) . . ?
C7 C2 C1 110.35(13) . . ?
C3 C2 H2 112.8(11) . . ?
C7 C2 H2 109.9(10) . . ?
C1 C2 H2 108.8(11) . . ?
O1 C3 C2 123.90(17) . . ?
O1 C3 C4 123.96(17) . . ?
C2 C3 C4 112.15(14) . . ?
C3 C4 C5 107.62(14) . . ?
C3 C4 H4A 108.1(14) . . ?
C5 C4 H4A 111.2(13) . . ?
C3 C4 H4B 107.1(14) . . ?
C5 C4 H4B 113.3(14) . . ?
H4A C4 H4B 109.3(19) . . ?
N1 C5 C6 108.60(13) . . ?
N1 C5 C4 109.69(13) . . ?
C6 C5 C4 109.86(14) . . ?
N1 C5 H5 108.1(11) . . ?
C6 C5 H5 109.6(11) . . ?
C4 C5 H5 111.0(11) . . ?
C5 C6 C7 109.14(13) . . ?
C5 C6 H6A 110.3(13) . . ?
C7 C6 H6A 113.0(13) . . ?
C5 C6 H6B 108.5(13) . . ?
C7 C6 H6B 109.4(14) . . ?
H6A C6 H6B 106.4(17) . . ?
C2 C7 C6 109.37(13) . . ?
C2 C7 H7A 109.2(11) . . ?
C6 C7 H7A 113.2(11) . . ?
C2 C7 H7B 109.5(13) . . ?
C6 C7 H7B 113.7(13) . . ?
H7A C7 H7B 101.5(16) . . ?
C13 C8 C9 117.22(14) . . ?
C13 C8 N1 122.97(14) . . ?
C9 C8 N1 119.80(13) . . ?
C10 C9 C8 121.20(15) . . ?
C10 C9 H9 115.7(11) . . ?
C8 C9 H9 123.1(11) . . ?
C9 C10 C11 120.99(15) . . ?
C9 C10 H10 120.1(13) . . ?
C11 C10 H10 118.8(13) . . ?
O2 C11 C12 124.65(15) . . ?
O2 C11 C10 116.50(15) . . ?
C12 C11 C10 118.85(14) . . ?
C11 C12 C13 120.22(15) . . ?
C11 C12 H12 119.8(12) . . ?
C13 C12 H12 119.9(12) . . ?
C8 C13 C12 121.52(15) . . ?
C8 C13 H13 119.8(12) . . ?
C12 C13 H13 118.7(12) . . ?
O2 C14 H14A 110.0(17) . . ?
O2 C14 H14B 106.6(15) . . ?
H14A C14 H14B 114(2) . . ?
O2 C14 H14C 109.9(14) . . ?
H14A C14 H14C 106(2) . . ?
H14B C14 H14C 110(2) . . ?
C16 C15 C20 119.34(15) . . ?
C16 C15 C1 121.31(14) . . ?
C20 C15 C1 119.35(14) . . ?
C15 C16 C17 119.03(16) . . ?
C15 C16 H16 120.5(11) . . ?
C17 C16 H16 120.5(11) . . ?
C18 C17 C16 122.53(16) . . ?
C18 C17 Cl1 119.50(14) . . ?
C16 C17 Cl1 117.97(14) . . ?
C17 C18 C19 117.78(16) . . ?
C17 C18 H18 121.5(13) . . ?
C19 C18 H18 120.8(14) . . ?
C20 C19 C18 121.10(17) . . ?
C20 C19 H19 121.3(15) . . ?
C18 C19 H19 117.5(15) . . ?
C19 C20 C15 120.20(17) . . ?
C19 C20 H20 119.1(12) . . ?
C15 C20 H20 120.7(12) . . ?

loop_
_geom_bond_atom_site_label_1
_geom_bond_atom_site_label_2
_geom_bond_distance
_geom_bond_site_symmetry_2
_geom_bond_publ_flag
Cl1 C17 1.7510(18) . ?
O1 C3 1.205(2) . ?
O2 C11 1.3758(19) . ?
O2 C14 1.416(2) . ?
N1 C8 1.4117(19) . ?
N1 C5 1.4694(19) . ?
N1 C1 1.4838(19) . ?
C1 C15 1.527(2) . ?
C1 C2 1.548(2) . ?
C1 H1 0.980(18) . ?
C2 C3 1.514(2) . ?
C2 C7 1.535(2) . ?
C2 H2 0.980(19) . ?
C3 C4 1.517(3) . ?
C4 C5 1.535(2) . ?
C4 H4A 0.97(2) . ?
C4 H4B 0.93(2) . ?
C5 C6 1.529(2) . ?
C5 H5 0.995(18) . ?
C6 C7 1.540(2) . ?
C6 H6A 0.99(2) . ?
C6 H6B 0.95(2) . ?
C7 H7A 1.001(19) . ?
C7 H7B 0.92(2) . ?
C8 C13 1.394(2) . ?
C8 C9 1.405(2) . ?
C9 C10 1.383(2) . ?
C9 H9 0.95(2) . ?
C10 C11 1.388(2) . ?
C10 H10 0.95(2) . ?
C11 C12 1.385(2) . ?
C12 C13 1.399(2) . ?
C12 H12 0.94(2) . ?
C13 H13 0.904(19) . ?
C14 H14A 1.00(3) . ?
C14 H14B 0.98(2) . ?
C14 H14C 0.94(2) . ?
C15 C16 1.389(2) . ?
C15 C20 1.398(2) . ?
C16 C17 1.390(2) . ?
C16 H16 0.982(19) . ?
C17 C18 1.380(3) . ?
C18 C19 1.389(3) . ?
C18 H18 0.94(2) . ?
C19 C20 1.385(3) . ?
C19 H19 0.85(2) . ?
C20 H20 0.962(19) . ?

loop_
_geom_torsion_atom_site_label_1
_geom_torsion_atom_site_label_2
_geom_torsion_atom_site_label_3
_geom_torsion_atom_site_label_4
_geom_torsion
_geom_torsion_site_symmetry_1
_geom_torsion_site_symmetry_2
_geom_torsion_site_symmetry_3
_geom_torsion_site_symmetry_4
_geom_torsion_publ_flag
C8 N1 C1 C15 -93.43(16) . . . . ?
C5 N1 C1 C15 123.88(13) . . . . ?
C8 N1 C1 C2 142.42(12) . . . . ?
C5 N1 C1 C2 -0.27(17) . . . . ?
N1 C1 C2 C3 -58.23(15) . . . . ?
C15 C1 C2 C3 176.12(13) . . . . ?
N1 C1 C2 C7 58.48(16) . . . . ?
C15 C1 C2 C7 -67.16(16) . . . . ?
C7 C2 C3 O1 120.22(19) . . . . ?
C1 C2 C3 O1 -120.97(19) . . . . ?
C7 C2 C3 C4 -59.69(17) . . . . ?
C1 C2 C3 C4 59.12(17) . . . . ?
O1 C3 C4 C5 178.63(18) . . . . ?
C2 C3 C4 C5 -1.46(19) . . . . ?
C8 N1 C5 C6 158.18(13) . . . . ?
C1 N1 C5 C6 -60.12(16) . . . . ?
C8 N1 C5 C4 -81.74(16) . . . . ?
C1 N1 C5 C4 59.96(17) . . . . ?
C3 C4 C5 N1 -58.01(18) . . . . ?
C3 C4 C5 C6 61.30(17) . . . . ?
N1 C5 C6 C7 62.32(17) . . . . ?
C4 C5 C6 C7 -57.66(18) . . . . ?
C3 C2 C7 C6 62.67(17) . . . . ?
C1 C2 C7 C6 -54.55(17) . . . . ?
C5 C6 C7 C2 -4.82(19) . . . . ?
C5 N1 C8 C13 -4.9(2) . . . . ?
C1 N1 C8 C13 -145.42(15) . . . . ?
C5 N1 C8 C9 176.23(14) . . . . ?
C1 N1 C8 C9 35.69(19) . . . . ?
C13 C8 C9 C10 0.2(2) . . . . ?
N1 C8 C9 C10 179.11(14) . . . . ?
C8 C9 C10 C11 -0.7(2) . . . . ?
C14 O2 C11 C12 21.4(3) . . . . ?
C14 O2 C11 C10 -159.21(18) . . . . ?
C9 C10 C11 O2 -178.94(15) . . . . ?
C9 C10 C11 C12 0.5(3) . . . . ?
O2 C11 C12 C13 179.62(16) . . . . ?
C10 C11 C12 C13 0.3(3) . . . . ?
C9 C8 C13 C12 0.6(2) . . . . ?
N1 C8 C13 C12 -178.34(14) . . . . ?
C11 C12 C13 C8 -0.8(2) . . . . ?
N1 C1 C15 C16 -20.7(2) . . . . ?
C2 C1 C15 C16 101.93(16) . . . . ?
N1 C1 C15 C20 159.95(14) . . . . ?
C2 C1 C15 C20 -77.40(18) . . . . ?
C20 C15 C16 C17 -1.0(2) . . . . ?
C1 C15 C16 C17 179.69(13) . . . . ?
C15 C16 C17 C18 -0.1(2) . . . . ?
C15 C16 C17 Cl1 179.48(12) . . . . ?
C16 C17 C18 C19 1.2(3) . . . . ?
Cl1 C17 C18 C19 -178.37(13) . . . . ?
C17 C18 C19 C20 -1.2(3) . . . . ?
C18 C19 C20 C15 0.2(3) . . . . ?
C16 C15 C20 C19 0.9(2) . . . . ?
C1 C15 C20 C19 -179.73(15) . . . . ?

loop_
_cod_related_entry_id
_cod_related_entry_database
_cod_related_entry_code
1 ChemSpider 30659007
